data_4308592
loop_
_publ_author_name
'Andrea Erxleben'

_publ_contact_author_address
; Universitaet Dortmund
  Fachbereich Chemie, ACIII
  Otto-Hahn-Str. 6
  D-44221 Dortmund
  Germany
;
_publ_contact_author_email Andrea.Erxleben@uni-dortmund.de
_publ_contact_author_fax +49(0)231-7553797
_publ_contact_author_name 'Dr. Andrea Erxleben'
_publ_contact_author_phone +49(0)231-7553845
_publ_section_title
;
Interaction of Molybdocene Dichloride with Cysteine-Containing Peptides:
Coordination, Regioselective Hydrolysis, and Intramolecular Aminolysis
;
_journal_name_full 'Inorganic Chemistry'
_journal_page_first 1082
_journal_page_last 1094
_journal_paper_doi 10.1021/ic048824v
_journal_volume 44
_journal_year 2005
_chemical_formula_moiety '[(C5H5)2Mo{cyclo-(Gly-Cys)}]*2H2O'
_chemical_formula_structural '[(C5H5)2Mo(C5H6N2O2S)]*2H2O'
_chemical_formula_sum 'C15 H20 Mo N2 O4 S'
_chemical_formula_weight 420.33
_chemical_name_systematic
; 
 ? 
;
_space_group_IT_number 4
_symmetry_cell_setting monoclinic
_symmetry_space_group_name_Hall 'P 2yb'
_symmetry_space_group_name_H-M 'P 1 21 1'
_atom_sites_solution_hydrogens geom
_atom_sites_solution_primary PATT
_atom_sites_solution_secondary difmap
_audit_creation_method SHELXL
_cell_angle_alpha 90.00
_cell_angle_beta 109.630(10)
_cell_angle_gamma 90.00
_cell_formula_units_Z 2
_cell_length_a 7.4570(10)
_cell_length_b 10.4160(10)
_cell_length_c 11.0700(10)
_cell_measurement_reflns_used 2099
_cell_measurement_temperature 293(2)
_cell_measurement_theta_max 28.50
_cell_measurement_theta_min 3.5
_cell_volume 809.86(16)
_computing_cell_refinement 'Denzo, Scalepack (Z. Otwinowski, W. Minor, 1997)'
_computing_data_collection 'KappaCCD (Nonius BV, The Netherlands)'
_computing_data_reduction 'Denzo, Scalepack (Z. Otwinowski, W. Minor, 1997)'
_computing_molecular_graphics 'Siemens SHELXTL PLUS'
_computing_publication_material SHELXL-93
_computing_structure_refinement 'SHELXL-93 (Sheldrick, 1993)'
_computing_structure_solution 'Siemens SHELXTL Ver. 5.01, (Sheldrick, 1993)'
_diffrn_ambient_temperature 293(2)
_diffrn_measurement_device 'Nonius KappaCCD'
_diffrn_measurement_method profile-fitted
_diffrn_radiation_monochromator graphite
_diffrn_radiation_source 'fine-focus sealed tube'
_diffrn_radiation_type MoK\a
_diffrn_radiation_wavelength 0.71069
_diffrn_reflns_av_R_equivalents 0.039
_diffrn_reflns_av_sigmaI/netI 0.0437
_diffrn_reflns_limit_h_max 0
_diffrn_reflns_limit_h_min -9
_diffrn_reflns_limit_k_max 13
_diffrn_reflns_limit_k_min 0
_diffrn_reflns_limit_l_max 14
_diffrn_reflns_limit_l_min -14
_diffrn_reflns_number 2099
_diffrn_reflns_theta_max 28.50
_diffrn_reflns_theta_min 3.50
_exptl_absorpt_coefficient_mu 0.960
_exptl_absorpt_correction_T_max 0.8312
_exptl_absorpt_correction_T_min 0.7954
_exptl_absorpt_correction_type Scalepack
_exptl_crystal_colour red
_exptl_crystal_density_diffrn 1.724
_exptl_crystal_description cube
_exptl_crystal_F_000 428
_exptl_crystal_size_max 0.29
_exptl_crystal_size_mid 0.23
_exptl_crystal_size_min 0.2
_refine_diff_density_max 0.381
_refine_diff_density_min -0.368
_refine_diff_density_rms 0.065
_refine_ls_abs_structure_details 'Flack H D (1983), Acta Cryst. A39, 876-881'
_refine_ls_abs_structure_Flack 0.11(4)
_refine_ls_extinction_method none
_refine_ls_goodness_of_fit_all 0.979
_refine_ls_goodness_of_fit_obs 1.035
_refine_ls_hydrogen_treatment 'fixed isotropic U'
_refine_ls_matrix_type full
_refine_ls_number_parameters 208
_refine_ls_number_reflns 2091
_refine_ls_number_restraints 1
_refine_ls_restrained_S_all 1.694
_refine_ls_restrained_S_obs 1.035
_refine_ls_R_factor_all 0.0339
_refine_ls_R_factor_obs 0.0255
_refine_ls_shift/esd_max 0.000
_refine_ls_shift/esd_mean 0.000
_refine_ls_structure_factor_coef Fsqd
_refine_ls_weighting_details 'w=1/[\s^2^(Fo^2^)+(0.0265P)^2^+0.0000P] where P=(Fo^2^+2Fc^2^)/3'
_refine_ls_weighting_scheme calc
_refine_ls_wR_factor_all 0.0929
_refine_ls_wR_factor_obs 0.0527
_reflns_number_observed 1824
_reflns_number_total 2099
_reflns_observed_criterion >2sigma(I)
_cod_data_source_file ic048824vrom20040825_095214.cif
_cod_data_source_block 1
_cod_depositor_comments
;
The following automatic conversions were performed:

'_refine_ls_weighting_scheme' value 'calc
w=1/[\s^2^(Fo^2^)+(0.0265P)^2^+0.0000P] where P=(Fo^2^+2Fc^2^)/3' was
changed to 'calc'. New tag '_refine_ls_weighting_details' was
created. The value of the new tag was set to
'w=1/[\s^2^(Fo^2^)+(0.0265P)^2^+0.0000P] where P=(Fo^2^+2Fc^2^)/3'.

Automatic conversion script
Id: cif_fix_values 3143 2015-03-26 13:38:13Z robertas 

The following automatic conversions were performed:
data name '_publ_contact_author_mail' replaced with
'_publ_contact_author_email' as specified in the replacement file
'/home/antanas/src/cod-tools/trunk/data/replacement-values/replacement_tags.lst'.

Automatic conversion script
Id: cif_correct_tags 4998 2017-03-02 13:24:31Z antanas 
;
_cod_original_cell_volume 809.9(2)
_cod_database_code 4308592

loop_
_symmetry_equiv_pos_as_xyz
'x, y, z'
'-x, y+1/2, -z'

loop_
_atom_site_aniso_label
_atom_site_aniso_U_11
_atom_site_aniso_U_22
_atom_site_aniso_U_33
_atom_site_aniso_U_23
_atom_site_aniso_U_13
_atom_site_aniso_U_12
Mo1 0.0360(2) 0.02628(14) 0.02825(14) 0.0006(2) 0.01309(11) -0.0013(2)
S1 0.0285(5) 0.0391(5) 0.0473(6) -0.0039(5) 0.0096(5) -0.0048(4)
N1 0.028(2) 0.027(2) 0.029(2) -0.0006(12) 0.0084(14) -0.0007(13)
N2 0.035(2) 0.032(2) 0.042(2) -0.0014(14) 0.011(2) -0.0046(15)
O1 0.036(2) 0.037(2) 0.049(2) 0.0006(13) 0.0003(13) 0.0076(13)
O2 0.047(2) 0.030(3) 0.065(2) 0.0015(11) 0.015(2) 0.0039(13)
C1 0.029(2) 0.033(2) 0.054(2) -0.003(2) 0.013(2) 0.000(2)
C2 0.031(2) 0.028(2) 0.031(2) 0.002(2) 0.011(2) 0.0033(15)
C3 0.035(2) 0.035(2) 0.033(2) -0.004(2) 0.013(2) 0.004(2)
C4 0.027(2) 0.039(2) 0.060(3) 0.006(2) 0.011(2) 0.001(2)
C5 0.039(3) 0.031(2) 0.033(2) 0.000(2) 0.016(2) -0.003(2)
C1' 0.074(3) 0.051(3) 0.035(2) 0.000(3) 0.030(2) 0.009(3)
C2' 0.058(3) 0.066(3) 0.064(3) -0.034(4) 0.042(2) -0.020(4)
C3' 0.067(4) 0.107(5) 0.046(3) 0.007(3) 0.023(3) 0.048(4)
C4' 0.147(7) 0.027(2) 0.099(4) -0.004(3) 0.091(5) 0.004(3)
C5' 0.051(3) 0.084(4) 0.054(3) -0.046(3) 0.017(2) -0.015(3)
C1'' 0.149(6) 0.033(3) 0.049(3) 0.014(2) 0.040(4) 0.001(4)
C2'' 0.078(4) 0.087(4) 0.035(3) 0.017(3) 0.020(3) 0.027(4)
C3'' 0.121(5) 0.053(5) 0.029(2) -0.006(2) 0.033(3) -0.026(3)
C4'' 0.108(5) 0.086(6) 0.058(3) 0.028(3) 0.065(3) 0.041(4)
C5'' 0.087(4) 0.094(5) 0.056(3) 0.014(3) 0.031(3) -0.043(4)
O1W 0.042(2) 0.038(2) 0.052(2) -0.0017(13) 0.006(2) -0.0075(13)
O2W 0.055(2) 0.095(3) 0.053(2) -0.016(2) 0.013(2) 0.006(2)

loop_
_atom_site_label
_atom_site_type_symbol
_atom_site_fract_x
_atom_site_fract_y
_atom_site_fract_z
_atom_site_U_iso_or_equiv
_atom_site_thermal_displace_type
_atom_site_occupancy
_atom_site_calc_flag
_atom_site_refinement_flags
_atom_site_disorder_group
Mo1 Mo -0.08599(4) -0.00010(3) 0.22949(2) 0.02960(9) Uani 1 d . .
S1 S -0.37161(14) 0.13029(10) 0.12920(10) 0.0391(2) Uani 1 d . .
N1 N 0.0379(4) 0.1915(3) 0.2624(3) 0.0283(7) Uani 1 d . .
N2 N 0.1817(5) 0.4450(3) 0.3073(3) 0.0371(7) Uani 1 d . .
H2A H 0.2273(5) 0.5227(3) 0.3383(3) 0.080 Uiso 1 d R .
O1 O 0.3330(4) 0.1211(3) 0.3812(3) 0.0442(7) Uani 1 d . .
O2 O -0.1115(4) 0.5286(3) 0.2253(3) 0.0480(10) Uani 1 d . .
C1 C -0.2808(6) 0.2880(4) 0.1905(4) 0.0392(9) Uani 1 d . .
H1A H -0.3588(6) 0.3530(4) 0.1363(4) 0.080 Uiso 1 d R .
H1B H -0.2853(6) 0.2989(4) 0.2755(4) 0.080 Uiso 1 d R .
C2 C -0.0775(5) 0.3027(4) 0.1931(4) 0.0299(8) Uani 1 d . .
H2B H -0.0795(5) 0.2996(4) 0.1060(4) 0.080 Uiso 1 d R .
C3 C 0.2226(6) 0.2092(4) 0.3260(4) 0.0338(8) Uani 1 d . .
C4 C 0.3115(6) 0.3401(4) 0.3309(5) 0.0432(11) Uani 1 d . .
H4A H 0.3748(6) 0.3436(4) 0.2684(5) 0.080 Uiso 1 d R .
H4B H 0.4065(6) 0.3503(4) 0.4139(5) 0.080 Uiso 1 d R .
C5 C -0.0032(6) 0.4336(4) 0.2448(4) 0.0332(8) Uani 1 d . .
C1' C -0.0665(7) 0.0119(6) 0.0264(4) 0.0506(11) Uani 1 d . .
H1'A H -0.1132(7) 0.0822(6) -0.0318(4) 0.080 Uiso 1 d R .
C2' C 0.1180(6) -0.0022(8) 0.1056(4) 0.0572(13) Uani 1 d . .
H2'A H 0.2210(6) 0.0563(8) 0.1143(4) 0.080 Uiso 1 d R .
C3' C 0.1312(9) -0.1200(7) 0.1643(5) 0.072(2) Uani 1 d . .
H3'A H 0.2457(9) -0.1589(7) 0.2202(5) 0.080 Uiso 1 d R .
C4' C -0.0456(11) -0.1792(5) 0.1190(6) 0.078(2) Uani 1 d . .
H4'A H -0.0751(11) -0.2657(5) 0.1358(6) 0.080 Uiso 1 d R .
C5' C -0.1691(7) -0.0966(6) 0.0335(5) 0.0634(15) Uani 1 d . .
H5'A H -0.2967(7) -0.1157(6) -0.0208(5) 0.080 Uiso 1 d R .
C1'' C -0.0904(12) -0.1674(5) 0.3612(5) 0.075(2) Uani 1 d . .
H1'B H -0.0824(12) -0.2563(5) 0.3410(5) 0.080 Uiso 1 d R .
C2'' C 0.0574(9) -0.0922(6) 0.4298(4) 0.067(2) Uani 1 d . .
H2'B H 0.1874(9) -0.1199(6) 0.4650(4) 0.080 Uiso 1 d R .
C3'' C -0.0120(10) 0.0242(6) 0.4526(4) 0.066(2) Uani 1 d . .
H3'B H 0.0606(10) 0.0922(6) 0.5052(4) 0.080 Uiso 1 d R .
C4'' C -0.2086(10) 0.0207(8) 0.3942(5) 0.075(2) Uani 1 d . .
H4'B H -0.2972(10) 0.0849(8) 0.4010(5) 0.080 Uiso 1 d R .
C5'' C -0.2547(10) -0.1009(7) 0.3370(5) 0.077(2) Uani 1 d . .
H5'B H -0.3808(10) -0.1351(7) 0.2989(5) 0.080 Uiso 1 d R .
O1W O 0.3989(4) 0.6747(3) 0.3877(3) 0.0462(8) Uani 1 d . .
O2W O -0.4739(5) 0.6137(4) 0.1837(3) 0.0688(10) Uani 1 d . .

loop_
_atom_type_symbol
_atom_type_description
_atom_type_scat_dispersion_real
_atom_type_scat_dispersion_imag
_atom_type_scat_source
C C 0.0033 0.0016 'International Tables Vol C Tables 4.2.6.8 and 6.1.1.4'
H H 0.0000 0.0000 'International Tables Vol C Tables 4.2.6.8 and 6.1.1.4'
N N 0.0061 0.0033 'International Tables Vol C Tables 4.2.6.8 and 6.1.1.4'
O O 0.0106 0.0060 'International Tables Vol C Tables 4.2.6.8 and 6.1.1.4'
S S 0.1246 0.1234 'International Tables Vol C Tables 4.2.6.8 and 6.1.1.4'
Mo Mo -1.6832 0.6857 'International Tables Vol C Tables 4.2.6.8 and 6.1.1.4'

loop_
_geom_angle_atom_site_label_1
_geom_angle_atom_site_label_2
_geom_angle_atom_site_label_3
_geom_angle
_geom_angle_site_symmetry_1
_geom_angle_site_symmetry_3
_geom_angle_publ_flag
N1 Mo1 C5'' 128.2(2) . . ?
N1 Mo1 C1'' 133.6(2) . . ?
C5'' Mo1 C1'' 34.7(2) . . ?
N1 Mo1 C5' 121.8(2) . . ?
C5'' Mo1 C5' 105.9(2) . . ?
C1'' Mo1 C5' 102.4(2) . . ?
N1 Mo1 C1' 87.2(2) . . ?
C5'' Mo1 C1' 140.1(2) . . ?
C1'' Mo1 C1' 133.2(2) . . ?
C5' Mo1 C1' 35.1(2) . . ?
N1 Mo1 C4' 135.0(2) . . ?
C5'' Mo1 C4' 95.6(2) . . ?
C1'' Mo1 C4' 75.7(2) . . ?
C5' Mo1 C4' 35.0(2) . . ?
C1' Mo1 C4' 57.6(2) . . ?
N1 Mo1 C4'' 92.3(2) . . ?
C5'' Mo1 C4'' 35.9(2) . . ?
C1'' Mo1 C4'' 58.1(2) . . ?
C5' Mo1 C4'' 137.7(2) . . ?
C1' Mo1 C4'' 159.6(2) . . ?
C4' Mo1 C4'' 130.7(2) . . ?
N1 Mo1 C2'' 100.7(2) . . ?
C5'' Mo1 C2'' 57.6(2) . . ?
C1'' Mo1 C2'' 34.3(2) . . ?
C5' Mo1 C2'' 128.1(2) . . ?
C1' Mo1 C2'' 142.6(2) . . ?
C4' Mo1 C2'' 94.1(2) . . ?
C4'' Mo1 C2'' 57.4(2) . . ?
N1 Mo1 C3' 104.0(2) . . ?
C5'' Mo1 C3' 118.6(3) . . ?
C1'' Mo1 C3' 87.1(3) . . ?
C5' Mo1 C3' 57.8(2) . . ?
C1' Mo1 C3' 56.8(2) . . ?
C4' Mo1 C3' 34.7(2) . . ?
C4'' Mo1 C3' 142.3(2) . . ?
C2'' Mo1 C3' 86.0(2) . . ?
N1 Mo1 C3'' 77.9(2) . . ?
C5'' Mo1 C3'' 58.2(2) . . ?
C1'' Mo1 C3'' 57.3(2) . . ?
C5' Mo1 C3'' 159.7(2) . . ?
C1' Mo1 C3'' 161.3(2) . . ?
C4' Mo1 C3'' 128.1(2) . . ?
C4'' Mo1 C3'' 34.6(2) . . ?
C2'' Mo1 C3'' 34.2(2) . . ?
C3' Mo1 C3'' 115.9(2) . . ?
N1 Mo1 C2' 77.7(2) . . ?
C5'' Mo1 C2' 151.8(3) . . ?
C1'' Mo1 C2' 120.9(3) . . ?
C5' Mo1 C2' 57.7(2) . . ?
C1' Mo1 C2' 34.1(2) . . ?
C4' Mo1 C2' 57.4(2) . . ?
C4'' Mo1 C2' 164.0(2) . . ?
C2'' Mo1 C2' 111.7(2) . . ?
C3' Mo1 C2' 34.0(2) . . ?
C3'' Mo1 C2' 129.7(2) . . ?
N1 Mo1 S1 79.82(9) . . ?
C5'' Mo1 S1 86.7(2) . . ?
C1'' Mo1 S1 121.0(2) . . ?
C5' Mo1 S1 84.1(2) . . ?
C1' Mo1 S1 81.84(13) . . ?
C4' Mo1 S1 117.1(2) . . ?
C4'' Mo1 S1 78.0(2) . . ?
C2'' Mo1 S1 135.40(14) . . ?
C3' Mo1 S1 137.76(13) . . ?
C3'' Mo1 S1 106.1(2) . . ?
C2' Mo1 S1 111.9(2) . . ?
C1 S1 Mo1 99.98(14) . . ?
C3 N1 C2 118.7(3) . . ?
C3 N1 Mo1 121.3(2) . . ?
C2 N1 Mo1 119.1(2) . . ?
C5 N2 C4 123.4(3) . . ?
C2 C1 S1 110.1(3) . . ?
N1 C2 C5 115.5(3) . . ?
N1 C2 C1 109.4(3) . . ?
C5 C2 C1 109.7(3) . . ?
O1 C3 N1 123.6(4) . . ?
O1 C3 C4 115.9(3) . . ?
N1 C3 C4 120.5(3) . . ?
N2 C4 C3 115.1(3) . . ?
O2 C5 N2 121.2(4) . . ?
O2 C5 C2 121.1(3) . . ?
N2 C5 C2 117.7(3) . . ?
C2' C1' C5' 109.4(6) . . ?
C2' C1' Mo1 75.4(2) . . ?
C5' C1' Mo1 71.5(2) . . ?
C1' C2' C3' 107.2(6) . . ?
C1' C2' Mo1 70.5(2) . . ?
C3' C2' Mo1 72.1(3) . . ?
C2' C3' C4' 108.5(5) . . ?
C2' C3' Mo1 74.0(3) . . ?
C4' C3' Mo1 71.2(3) . . ?
C5' C4' C3' 107.8(5) . . ?
C5' C4' Mo1 71.5(3) . . ?
C3' C4' Mo1 74.1(3) . . ?
C4' C5' C1' 107.2(5) . . ?
C4' C5' Mo1 73.5(3) . . ?
C1' C5' Mo1 73.4(2) . . ?
C5'' C1'' C2'' 109.1(5) . . ?
C5'' C1'' Mo1 71.9(3) . . ?
C2'' C1'' Mo1 74.5(3) . . ?
C1'' C2'' C3'' 109.0(5) . . ?
C1'' C2'' Mo1 71.2(3) . . ?
C3'' C2'' Mo1 74.4(3) . . ?
C2'' C3'' C4'' 107.2(5) . . ?
C2'' C3'' Mo1 71.5(3) . . ?
C4'' C3'' Mo1 70.8(2) . . ?
C3'' C4'' C5'' 107.0(5) . . ?
C3'' C4'' Mo1 74.6(2) . . ?
C5'' C4'' Mo1 70.2(3) . . ?
C1'' C5'' C4'' 107.6(6) . . ?
C1'' C5'' Mo1 73.4(3) . . ?
C4'' C5'' Mo1 73.9(3) . . ?

loop_
_geom_bond_atom_site_label_1
_geom_bond_atom_site_label_2
_geom_bond_distance
_geom_bond_site_symmetry_2
_geom_bond_publ_flag
Mo1 N1 2.178(3) . ?
Mo1 C5'' 2.260(5) . ?
Mo1 C1'' 2.279(4) . ?
Mo1 C5' 2.280(4) . ?
Mo1 C1' 2.305(3) . ?
Mo1 C4' 2.305(5) . ?
Mo1 C4'' 2.308(4) . ?
Mo1 C2'' 2.321(5) . ?
Mo1 C3' 2.343(5) . ?
Mo1 C3'' 2.357(4) . ?
Mo1 C2' 2.366(3) . ?
Mo1 S1 2.4545(11) . ?
S1 C1 1.818(4) . ?
N1 C3 1.333(5) . ?
N1 C2 1.492(5) . ?
N2 C5 1.324(6) . ?
N2 C4 1.424(5) . ?
O1 C3 1.247(5) . ?
O2 C5 1.250(5) . ?
C1 C2 1.514(5) . ?
C2 C5 1.510(5) . ?
C3 C4 1.509(5) . ?
C1' C2' 1.369(6) . ?
C1' C5' 1.382(8) . ?
C2' C3' 1.376(10) . ?
C3' C4' 1.388(9) . ?
C4' C5' 1.378(8) . ?
C1'' C5'' 1.353(9) . ?
C1'' C2'' 1.357(8) . ?
C2'' C3'' 1.375(8) . ?
C3'' C4'' 1.390(8) . ?
C4'' C5'' 1.407(9) . ?
